data_4346615
loop_
_publ_author_name
'Tamain, C.'
'Arab-Chapelet, B'
'Rivenet, M.'
'Legoff, X. F.'
'Loubert, G.'
'Grandjean, S.'
'Abraham, F.'

_publ_section_title
;
 Coordination Modes of Americium in the Am2(C2O4)3(H2O)6&#x00B7;4H2O
 Oxalate: Synthesis, Crystal Structure, Spectroscopic Characterizations
 and Comparison in the M2(C2O4)3(H2O)6&#x00B7;nH2O (M = Ln, An) Series.
;
_journal_issue 1
_journal_name_full 'Inorganic chemistry'
_journal_page_first 51
_journal_page_last 61
_journal_paper_doi 10.1021/acs.inorgchem.5b01781
_journal_volume 55
_journal_year 2016
_chemical_formula_sum 'C6 O22 Pu2'
_chemical_formula_weight 908.16
_chemical_name_common 'Pu oxalate'
_space_group_crystal_system monoclinic
_space_group_IT_number 14
_space_group_name_Hall '-P 2ybc'
_space_group_name_H-M_alt 'P 1 21/c 1'
_audit_creation_method SHELXL-2013
_cell_angle_alpha 90
_cell_angle_beta 114.327(2)
_cell_angle_gamma 90
_cell_formula_units_Z 2
_cell_length_a 11.2140(9)
_cell_length_b 9.6052(9)
_cell_length_c 10.2868(9)
_cell_measurement_reflns_used 7791
_cell_measurement_temperature 296(2)
_cell_measurement_theta_max 37.86
_cell_measurement_theta_min 3.10
_cell_volume 1009.64(15)
_computing_cell_refinement 'Bruker SAINT'
_computing_data_collection 'Bruker APEX2'
_computing_data_reduction 'Bruker SAINT'
_computing_molecular_graphics 'Bruker SHELXTL'
_computing_publication_material 'Bruker SHELXTL'
_computing_structure_refinement 'SHELXL-97 (Sheldrick, 2008)'
_computing_structure_solution 'SHELXS-97 (Sheldrick, 2008)'
_diffrn_ambient_temperature 296(2)
_diffrn_measured_fraction_theta_full 0.998
_diffrn_measured_fraction_theta_max 0.921
_diffrn_measurement_device_type 'Bruker APEX-II CCD'
_diffrn_measurement_method '\f and \w scans'
_diffrn_radiation_type MoK\a
_diffrn_radiation_wavelength 0.71073
_diffrn_reflns_av_R_equivalents 0.0400
_diffrn_reflns_av_unetI/netI 0.0401
_diffrn_reflns_Laue_measured_fraction_full 0.998
_diffrn_reflns_Laue_measured_fraction_max 0.921
_diffrn_reflns_limit_h_max 19
_diffrn_reflns_limit_h_min -17
_diffrn_reflns_limit_k_max 16
_diffrn_reflns_limit_k_min -16
_diffrn_reflns_limit_l_max 15
_diffrn_reflns_limit_l_min -15
_diffrn_reflns_number 16537
_diffrn_reflns_point_group_measured_fraction_full 0.998
_diffrn_reflns_point_group_measured_fraction_max 0.921
_diffrn_reflns_theta_full 25.242
_diffrn_reflns_theta_max 37.985
_diffrn_reflns_theta_min 1.993
_diffrn_source 'sealed tube'
_exptl_absorpt_coefficient_mu 6.575
_exptl_absorpt_correction_type none
_exptl_crystal_colour blue
_exptl_crystal_density_diffrn 3.027
_exptl_crystal_density_method 'not measured'
_exptl_crystal_description prism
_exptl_crystal_F_000 824
_exptl_crystal_size_max 0.03
_exptl_crystal_size_mid 0.02
_exptl_crystal_size_min 0.01
_refine_diff_density_max 2.812
_refine_diff_density_min -1.656
_refine_diff_density_rms 0.334
_refine_ls_extinction_method none
_refine_ls_goodness_of_fit_ref 1.089
_refine_ls_hydrogen_treatment undef
_refine_ls_matrix_type full
_refine_ls_number_parameters 154
_refine_ls_number_reflns 5062
_refine_ls_number_restraints 0
_refine_ls_restrained_S_all 1.089
_refine_ls_R_factor_all 0.0358
_refine_ls_R_factor_gt 0.0252
_refine_ls_shift/su_max 0.002
_refine_ls_shift/su_mean 0.000
_refine_ls_structure_factor_coef Fsqd
_refine_ls_weighting_details
;
 w=1/[\s^2^(Fo^2^)+(0.0368P)^2^+0.4910P]
 where P=(Fo^2^+2Fc^2^)/3
;
_refine_ls_weighting_scheme calc
_refine_ls_wR_factor_gt 0.0603
_refine_ls_wR_factor_ref 0.0764
_reflns_Friedel_coverage 0.000
_reflns_number_gt 4208
_reflns_number_total 5062
_reflns_threshold_expression 'I > 2\s(I)'
_cod_data_source_file ic5b01781_si_002.cif
_cod_data_source_block CT-oxalat-Pu
_cod_original_sg_symbol_H-M 'P 21/c'
_cod_database_code 4346615
_shelx_space_group_comment
;
The symmetry employed for this shelxl refinement is uniquely defined
by the following loop, which should always be used as a source of
symmetry information in preference to the above space-group names.
They are only intended as comments.
;
_shelxl_version_number 2013-2

loop_
_space_group_symop_operation_xyz
'x, y, z'
'-x, y+1/2, -z+1/2'
'-x, -y, -z'
'x, -y-1/2, z-1/2'

loop_
_atom_site_label
_atom_site_type_symbol
_atom_site_fract_x
_atom_site_fract_y
_atom_site_fract_z
_atom_site_U_iso_or_equiv
_atom_site_adp_type
_atom_site_occupancy
_atom_site_site_symmetry_order
_atom_site_calc_flag
_atom_site_refinement_flags_occupancy
Pu1 Pu 0.31041(2) 0.95433(2) 0.16848(2) 0.01244(4) Uani 1 1 d .
O2 O 0.5301(3) 1.0252(3) 0.1782(3) 0.0229(6) Uani 1 1 d .
O5 O 0.1077(3) 1.0715(3) 0.1610(3) 0.0216(5) Uani 1 1 d .
O1 O 0.4909(3) 0.8587(3) 0.3905(3) 0.0213(5) Uani 1 1 d .
O3 O 0.1059(2) 0.8921(3) -0.0382(3) 0.0242(6) Uani 1 1 d .
O4 O 0.3741(3) 1.1028(3) 0.3827(3) 0.0282(6) Uani 1 1 d .
O6 O 0.6598(3) 1.0636(3) 0.0653(3) 0.0268(7) Uani 1 1 d .
C1 C 0.5546(3) 1.0261(4) 0.0698(4) 0.0184(6) Uani 1 1 d .
C2 C 0.5340(3) 0.9294(4) 0.5026(4) 0.0185(6) Uani 1 1 d .
C3 C 0.0001(3) 0.9484(4) -0.0568(4) 0.0158(6) Uani 1 1 d .
O7 O 0.2893(3) 1.1959(4) 0.0739(4) 0.0380(8) Uani 1 1 d .
O9 O 0.2015(3) 0.8096(4) 0.2955(4) 0.0391(8) Uani 1 1 d .
O8 O 0.3302(4) 0.7045(4) 0.1135(4) 0.0406(9) Uani 1 1 d .
O12 O 0.0607(10) 0.2110(19) 0.3696(14) 0.095(5) Uani 0.5 1 d P
O11 O 0.0780(9) 0.3149(12) 0.2911(12) 0.064(3) Uani 0.5 1 d P
O13 O 0.1608(16) 0.401(2) 0.184(3) 0.058(6) Uani 0.25 1 d P
O14 O 0.109(5) 0.480(6) 0.097(4) 0.19(3) Uani 0.25 1 d P

loop_
_atom_site_aniso_label
_atom_site_aniso_U_11
_atom_site_aniso_U_22
_atom_site_aniso_U_33
_atom_site_aniso_U_23
_atom_site_aniso_U_13
_atom_site_aniso_U_12
Pu1 0.00800(5) 0.01797(6) 0.00995(6) 0.00021(4) 0.00231(4) 0.00002(4)
O2 0.0183(12) 0.0342(16) 0.0167(12) -0.0032(11) 0.0076(10) -0.0051(10)
O5 0.0101(10) 0.0292(14) 0.0206(12) -0.0069(11) 0.0013(9) 0.0021(9)
O1 0.0213(12) 0.0228(13) 0.0161(11) -0.0040(10) 0.0041(9) 0.0051(10)
O3 0.0126(10) 0.0333(16) 0.0228(12) -0.0080(11) 0.0034(9) 0.0045(10)
O4 0.0282(14) 0.0288(15) 0.0175(12) -0.0029(11) -0.0010(10) 0.0130(12)
O6 0.0172(12) 0.0452(19) 0.0207(13) -0.0094(12) 0.0106(10) -0.0143(11)
C1 0.0142(14) 0.0248(18) 0.0168(15) -0.0028(12) 0.0071(11) -0.0047(11)
C2 0.0150(14) 0.0232(17) 0.0156(14) -0.0007(12) 0.0045(11) 0.0033(11)
C3 0.0105(12) 0.0210(15) 0.0138(13) -0.0011(11) 0.0029(10) 0.0009(10)
O7 0.0297(16) 0.0302(17) 0.053(2) 0.0188(16) 0.0162(15) -0.0020(13)
O9 0.0289(16) 0.044(2) 0.0471(19) 0.0222(17) 0.0186(15) 0.0018(14)
O8 0.058(2) 0.0294(17) 0.0244(15) 0.0029(13) 0.0063(15) 0.0147(16)
O12 0.042(5) 0.149(13) 0.081(8) -0.077(9) 0.011(5) -0.001(7)
O11 0.041(5) 0.064(6) 0.073(7) -0.046(5) 0.011(4) 0.009(4)
O13 0.028(7) 0.041(9) 0.077(14) -0.037(10) -0.007(8) 0.004(7)
O14 0.24(5) 0.27(5) 0.11(3) -0.12(3) 0.12(4) -0.22(5)

loop_
_atom_type_symbol
_atom_type_description
_atom_type_scat_dispersion_real
_atom_type_scat_dispersion_imag
_atom_type_scat_source
C C 0.0033 0.0016 'International Tables Vol C Tables 4.2.6.8 and 6.1.1.4'
O O 0.0106 0.0060 'International Tables Vol C Tables 4.2.6.8 and 6.1.1.4'
Pu Pu -9.4100 4.3056 'International Tables Vol C Tables 4.2.6.8 and 6.1.1.4'
H H 0.0000 0.0000 'International Tables Vol C Tables 4.2.6.8 and 6.1.1.4'

loop_
_geom_angle_atom_site_label_1
_geom_angle_atom_site_label_2
_geom_angle_atom_site_label_3
_geom_angle
_geom_angle_site_symmetry_1
_geom_angle_site_symmetry_3
O4 Pu1 O3 136.97(9) . .
O4 Pu1 O7 75.91(12) . .
O3 Pu1 O7 89.09(11) . .
O4 Pu1 O8 137.48(10) . .
O3 Pu1 O8 73.17(11) . .
O7 Pu1 O8 144.16(13) . .
O4 Pu1 O5 72.15(9) . .
O3 Pu1 O5 64.83(9) . .
O7 Pu1 O5 68.34(11) . .
O8 Pu1 O5 126.02(12) . .
O4 Pu1 O2 83.70(10) . .
O3 Pu1 O2 130.16(10) . .
O7 Pu1 O2 72.39(11) . .
O8 Pu1 O2 95.28(12) . .
O5 Pu1 O2 137.67(10) . .
O4 Pu1 O1 64.73(9) . .
O3 Pu1 O1 143.62(10) . .
O7 Pu1 O1 127.28(11) . .
O8 Pu1 O1 75.02(10) . .
O5 Pu1 O1 124.80(9) . .
O2 Pu1 O1 69.82(10) . .
O4 Pu1 O9 83.14(13) . .
O3 Pu1 O9 80.67(11) . .
O7 Pu1 O9 136.31(12) . .
O8 Pu1 O9 72.33(14) . .
O5 Pu1 O9 68.88(11) . .
O2 Pu1 O9 142.92(10) . .
O1 Pu1 O9 73.20(10) . .
O4 Pu1 O6 140.65(11) . 3_675
O3 Pu1 O6 67.10(9) . 3_675
O7 Pu1 O6 74.01(12) . 3_675
O8 Pu1 O6 70.44(12) . 3_675
O5 Pu1 O6 117.87(10) . 3_675
O2 Pu1 O6 63.40(9) . 3_675
O1 Pu1 O6 117.30(10) . 3_675
O9 Pu1 O6 136.16(12) . 3_675
C1 O2 Pu1 122.4(2) . .
C3 O5 Pu1 119.9(2) 3_575 .
C2 O1 Pu1 119.9(2) . .
C3 O3 Pu1 121.0(2) . .
C2 O4 Pu1 121.6(3) 3_676 .
C1 O6 Pu1 120.2(2) . 3_675
O6 C1 O2 126.1(3) . .
O6 C1 C1 117.3(4) . 3_675
O2 C1 C1 116.5(4) . 3_675
O4 C2 O1 126.4(4) 3_676 .
O4 C2 C2 117.1(4) 3_676 3_676
O1 C2 C2 116.5(4) . 3_676
O3 C3 O5 125.9(3) . 3_575
O3 C3 C3 117.7(4) . 3_575
O5 C3 C3 116.5(4) 3_575 3_575

loop_
_geom_bond_atom_site_label_1
_geom_bond_atom_site_label_2
_geom_bond_distance
_geom_bond_site_symmetry_2
Pu1 O4 2.471(3) .
Pu1 O3 2.474(3) .
Pu1 O7 2.490(3) .
Pu1 O8 2.496(4) .
Pu1 O5 2.510(3) .
Pu1 O2 2.518(3) .
Pu1 O1 2.519(3) .
Pu1 O9 2.539(3) .
Pu1 O6 2.566(3) 3_675
O2 C1 1.254(5) .
O5 C3 1.257(4) 3_575
O1 C2 1.252(4) .
O3 C3 1.245(4) .
O4 C2 1.244(4) 3_676
O6 C1 1.253(4) .
O6 Pu1 2.566(3) 3_675
C1 C1 1.537(7) 3_675
C2 O4 1.244(4) 3_676
C2 C2 1.546(7) 3_676
C3 O5 1.257(4) 3_575
C3 C3 1.533(7) 3_575
O12 O11 1.348(18) .
O13 O14 1.14(6) .
